data_4135186
loop_
_publ_author_name
'Yan, Yong'
'Carrington, Elliot J.'
'P\'etuya, R\'emi'
'Whitehead, George F. S.'
'Verma, Ajay'
'Hylton, Rebecca K.'
'Tang, Chiu C.'
'Berry, Neil G.'
'Darling, George R.'
'Dyer, Matthew S.'
'Antypov, Dmytro'
'Katsoulidis, Alexandros P.'
'Rosseinsky, Matthew J.'

_publ_section_title
;
 Amino Acid Residues Determine the Response of Flexible Metal-Organic
 Frameworks to Guests.
;
_journal_name_full 'Journal of the American Chemical Society'
_journal_paper_doi 10.1021/jacs.0c03853
_journal_year 2020
_chemical_absolute_configuration syn
_chemical_formula_moiety 'C7 H7 N3 O3 Zn'
_chemical_formula_sum 'C7 H7 N3 O3 Zn'
_chemical_formula_weight 246.53
_space_group_crystal_system trigonal
_space_group_IT_number 146
_space_group_name_Hall 'R 3'
_space_group_name_H-M_alt 'R 3 :H'
_atom_sites_solution_hydrogens geom
_atom_sites_solution_primary dual
_audit_creation_date 2019-07-01
_audit_creation_method
;
Olex2 1.2
(compiled 2018.05.29 svn.r3508 for OlexSys, GUI svn.r5506)
;
_cell_angle_alpha 90
_cell_angle_beta 90
_cell_angle_gamma 120
_cell_formula_units_Z 18
_cell_length_a 28.3671(9)
_cell_length_b 28.3671(9)
_cell_length_c 10.1749(4)
_cell_measurement_reflns_used 6533
_cell_measurement_temperature 150
_cell_measurement_theta_max 25.044
_cell_measurement_theta_min 2.487
_cell_volume 7090.7(4)
_computing_cell_refinement 'SAINT V8.38A (?, 2016)'
_computing_data_reduction 'SAINT V8.38A (?, 2016)'
_computing_molecular_graphics 'Olex2 (Dolomanov et al., 2009)'
_computing_publication_material 'Olex2 (Dolomanov et al., 2009)'
_computing_structure_refinement 'ShelXL (Sheldrick, 2015)'
_computing_structure_solution 'XT (Sheldrick, 2015)'
_diffrn_ambient_temperature 150.0
_diffrn_measured_fraction_theta_full 0.998
_diffrn_measured_fraction_theta_max 0.998
_diffrn_measurement_device_type 'Bruker APEX-II CCD'
_diffrn_measurement_method '\f and \w scans'
_diffrn_radiation_type MoK\a
_diffrn_radiation_wavelength 0.71073
_diffrn_reflns_av_R_equivalents 0.0462
_diffrn_reflns_av_unetI/netI 0.0508
_diffrn_reflns_Laue_measured_fraction_full 0.998
_diffrn_reflns_Laue_measured_fraction_max 0.998
_diffrn_reflns_limit_h_max 33
_diffrn_reflns_limit_h_min -33
_diffrn_reflns_limit_k_max 33
_diffrn_reflns_limit_k_min -32
_diffrn_reflns_limit_l_max 12
_diffrn_reflns_limit_l_min -12
_diffrn_reflns_number 16491
_diffrn_reflns_point_group_measured_fraction_full 0.993
_diffrn_reflns_point_group_measured_fraction_max 0.993
_diffrn_reflns_theta_full 25.048
_diffrn_reflns_theta_max 25.048
_diffrn_reflns_theta_min 2.166
_diffrn_standards_number 0
_exptl_absorpt_coefficient_mu 1.549
_exptl_absorpt_correction_T_max 0.7452
_exptl_absorpt_correction_T_min 0.6745
_exptl_absorpt_correction_type multi-scan
_exptl_absorpt_process_details
'SADABS-2016/2 (Bruker,2016/2) was used for absorption correction. wR2(int) was 0.0912 before and 0.0482 after correction. The Ratio of minimum to maximum transmission is 0.9051. The \l/2 correction factor is Not present.'
_exptl_crystal_colour white
_exptl_crystal_colour_primary white
_exptl_crystal_density_diffrn 1.039
_exptl_crystal_description needle
_exptl_crystal_F_000 2232
_exptl_crystal_preparation 'Solvent Exchange P-xylene'
_exptl_crystal_size_max 0.22
_exptl_crystal_size_mid 0.05
_exptl_crystal_size_min 0.03
_refine_diff_density_max 1.495
_refine_diff_density_min -0.549
_refine_diff_density_rms 0.193
_refine_ls_abs_structure_details
;
 Flack x determined using 2060 quotients [(I+)-(I-)]/[(I+)+(I-)]
 (Parsons, Flack and Wagner, Acta Cryst. B69 (2013) 249-259).
;
_refine_ls_abs_structure_Flack 0.016(9)
_refine_ls_extinction_method none
_refine_ls_goodness_of_fit_ref 1.099
_refine_ls_hydrogen_treatment constr
_refine_ls_matrix_type full
_refine_ls_number_parameters 243
_refine_ls_number_reflns 5544
_refine_ls_number_restraints 37
_refine_ls_restrained_S_all 1.096
_refine_ls_R_factor_all 0.0694
_refine_ls_R_factor_gt 0.0572
_refine_ls_shift/su_max 0.000
_refine_ls_shift/su_mean 0.000
_refine_ls_structure_factor_coef Fsqd
_refine_ls_weighting_details 'w=1/[\s^2^(Fo^2^)+(0.1187P)^2^+40.5491P] where P=(Fo^2^+2Fc^2^)/3'
_refine_ls_weighting_scheme calc
_refine_ls_wR_factor_gt 0.1781
_refine_ls_wR_factor_ref 0.1877
_reflns_Friedel_coverage 0.991
_reflns_Friedel_fraction_full 0.989
_reflns_Friedel_fraction_max 0.989
_reflns_number_gt 4808
_reflns_number_total 5544
_reflns_threshold_expression 'I > 2\s(I)'
_cod_data_source_file ZnAlaPyr_P-xylene_150K.cif
_cod_data_source_block ZnAlaPyr_P-xylene_150K
_cod_original_cell_volume 7090.7(5)
_cod_original_sg_symbol_H-M 'R 3'
_cod_database_code 4135186
_shelx_shelxl_version_number 2014/7
_shelx_space_group_comment
;
The symmetry employed for this shelxl refinement is uniquely defined
by the following loop, which should always be used as a source of
symmetry information in preference to the above space-group names.
They are only intended as comments.
;
_shelx_estimated_absorpt_t_max 0.955
_shelx_estimated_absorpt_t_min 0.727
_olex2_refinement_description
;
1. Fixed Uiso
 At 1.2 times of:
  All C(H) groups, All N(H) groups
 At 1.5 times of:
  All C(H,H,H) groups
2. Uiso/Uaniso restraints and constraints
C11 \\sim O6: within 2A with sigma of 0.04 and sigma for terminal atoms of 0.08
C2 \\sim C3 \\sim C1 \\sim N1 \\sim N2: within 2A with sigma of 0.01 and sigma
for terminal atoms of 0.02
Uanis(C11) = Uanis(O6)
Uanis(N4) = Uanis(N5)
3.a Ternary CH refined with riding coordinates:
 C12(H12), C5(H5)
3.b Aromatic/amide H refined with riding coordinates:
 N3(H3), N6(H6), C8(H8), C2(H2), C10(H10), C1(H1)
3.c Idealised Me refined as rotating group:
 C14(H14A,H14B,H14C), C7(H7A,H7B,H7C)
;
_olex2_submission_special_instructions 'No special instructions were received'

loop_
_space_group_symop_operation_xyz
'x, y, z'
'-y, x-y, z'
'-x+y, -x, z'
'x+2/3, y+1/3, z+1/3'
'-y+2/3, x-y+1/3, z+1/3'
'-x+y+2/3, -x+1/3, z+1/3'
'x+1/3, y+2/3, z+2/3'
'-y+1/3, x-y+2/3, z+2/3'
'-x+y+1/3, -x+2/3, z+2/3'

loop_
_atom_site_label
_atom_site_type_symbol
_atom_site_fract_x
_atom_site_fract_y
_atom_site_fract_z
_atom_site_U_iso_or_equiv
_atom_site_adp_type
_atom_site_occupancy
_atom_site_site_symmetry_order
_atom_site_calc_flag
_atom_site_refinement_flags_posn
_atom_site_refinement_flags_adp
_atom_site_refinement_flags_occupancy
_atom_site_disorder_assembly
_atom_site_disorder_group
Zn01 Zn 0.66991(5) 0.64565(5) 0.70848(10) 0.0180(3) Uani 1 1 d . . . . .
Zn02 Zn 0.33806(5) 0.35763(5) 0.54243(10) 0.0187(3) Uani 1 1 d . . . . .
O1 O 0.7483(3) 0.6958(3) 0.6875(8) 0.0256(17) Uani 1 1 d . . . . .
O4 O 0.4169(3) 0.3869(3) 0.5251(8) 0.0248(17) Uani 1 1 d . . . . .
O5 O 0.4037(3) 0.3347(3) 0.3499(7) 0.0255(18) Uani 1 1 d . . . . .
O2 O 0.7402(3) 0.7371(3) 0.5106(7) 0.0270(18) Uani 1 1 d . . . . .
O3 O 0.8715(4) 0.7494(4) 0.4471(8) 0.042(2) Uani 1 1 d . . . . .
O6 O 0.5450(4) 0.4544(3) 0.2745(8) 0.0333(17) Uani 1 1 d . U . . .
N4 N 0.6379(4) 0.5976(4) 0.5561(8) 0.0230(15) Uani 1 1 d . . . . .
N3 N 0.8609(4) 0.7644(4) 0.6601(9) 0.026(2) Uani 1 1 d . . . . .
H3 H 0.8710 0.7642 0.7418 0.031 Uiso 1 1 calc R . . . .
N6 N 0.5273(4) 0.4294(4) 0.4882(9) 0.024(2) Uani 1 1 d . . . . .
H6 H 0.5346 0.4389 0.5713 0.029 Uiso 1 1 calc R . . . .
N5 N 0.6436(4) 0.6137(4) 0.4267(9) 0.0230(15) Uani 1 1 d . . . . .
N2 N 0.9737(4) 0.6934(4) 0.5966(9) 0.025(2) Uani 1 1 d . U . . .
N1 N 0.9712(4) 0.7062(4) 0.7246(9) 0.024(2) Uani 1 1 d . U . . .
C3 C 0.9197(5) 0.7288(5) 0.6067(10) 0.023(2) Uani 1 1 d . U . . .
C4 C 0.8823(5) 0.7479(5) 0.5657(11) 0.026(3) Uani 1 1 d . . . . .
C12 C 0.4898(5) 0.3738(5) 0.4559(11) 0.028(3) Uani 1 1 d . . . . .
H12 H 0.5012 0.3640 0.3721 0.033 Uiso 1 1 calc R . . . .
C9 C 0.5895(5) 0.5247(5) 0.4360(10) 0.024(3) Uani 1 1 d . . . . .
C5 C 0.8219(5) 0.7824(5) 0.6357(11) 0.027(3) Uani 1 1 d . . . . .
H5 H 0.8177 0.7963 0.7226 0.032 Uiso 1 1 calc R . . . .
C8 C 0.6145(5) 0.5693(5) 0.3552(11) 0.029(3) Uani 1 1 d . . . . .
H8 H 0.6114 0.5685 0.2621 0.035 Uiso 1 1 calc R . . . .
C2 C 0.9439(5) 0.7071(5) 0.5269(11) 0.025(2) Uani 1 1 d . U . . .
H2 H 0.9393 0.7029 0.4343 0.030 Uiso 1 1 calc R . . . .
C13 C 0.4326(4) 0.3653(4) 0.4406(10) 0.019(2) Uani 1 1 d . . . . .
C6 C 0.7662(4) 0.7346(4) 0.6064(10) 0.017(2) Uani 1 1 d . . . . .
C10 C 0.6056(5) 0.5440(4) 0.5608(10) 0.024(2) Uani 1 1 d . . . . .
H10 H 0.5953 0.5225 0.6384 0.029 Uiso 1 1 calc R . . . .
C11 C 0.5518(5) 0.4675(5) 0.3933(11) 0.0333(17) Uani 1 1 d . U . . .
C1 C 0.9381(5) 0.7272(5) 0.7299(11) 0.024(2) Uani 1 1 d . U . . .
H1 H 0.9289 0.7393 0.8078 0.029 Uiso 1 1 calc R . . . .
C14 C 0.4877(6) 0.3363(5) 0.5660(14) 0.037(3) Uani 1 1 d . . . . .
H14A H 0.5241 0.3413 0.5798 0.055 Uiso 1 1 calc GR . . . .
H14B H 0.4625 0.2983 0.5417 0.055 Uiso 1 1 calc GR . . . .
H14C H 0.4751 0.3450 0.6472 0.055 Uiso 1 1 calc GR . . . .
C7 C 0.8429(7) 0.8307(8) 0.546(2) 0.073(6) Uani 1 1 d . . . . .
H7A H 0.8770 0.8604 0.5811 0.109 Uiso 1 1 calc GR . . . .
H7B H 0.8159 0.8425 0.5393 0.109 Uiso 1 1 calc GR . . . .
H7C H 0.8495 0.8206 0.4585 0.109 Uiso 1 1 calc GR . . . .

loop_
_atom_site_aniso_label
_atom_site_aniso_U_11
_atom_site_aniso_U_22
_atom_site_aniso_U_33
_atom_site_aniso_U_23
_atom_site_aniso_U_13
_atom_site_aniso_U_12
Zn01 0.0225(7) 0.0225(7) 0.0084(6) -0.0004(5) 0.0005(5) 0.0108(6)
Zn02 0.0229(7) 0.0261(7) 0.0084(6) 0.0005(5) 0.0002(5) 0.0132(6)
O1 0.022(4) 0.033(4) 0.020(4) 0.003(3) -0.004(3) 0.012(4)
O4 0.020(4) 0.031(4) 0.020(4) -0.006(3) 0.002(3) 0.009(3)
O5 0.036(5) 0.030(4) 0.014(4) 0.000(3) -0.003(3) 0.019(4)
O2 0.036(5) 0.030(4) 0.014(4) -0.003(3) -0.008(3) 0.016(4)
O3 0.049(6) 0.081(7) 0.013(4) -0.008(4) -0.011(4) 0.046(5)
O6 0.043(4) 0.031(4) 0.009(3) -0.003(3) -0.004(3) 0.005(3)
N4 0.031(4) 0.030(4) 0.005(3) 0.000(3) 0.000(3) 0.013(3)
N3 0.027(5) 0.040(6) 0.013(4) 0.000(4) -0.004(4) 0.018(5)
N6 0.029(5) 0.030(5) 0.006(4) 0.000(4) 0.001(4) 0.010(4)
N5 0.031(4) 0.030(4) 0.005(3) 0.000(3) 0.000(3) 0.013(3)
N2 0.034(5) 0.031(5) 0.006(4) 0.000(3) 0.001(4) 0.014(4)
N1 0.029(5) 0.035(5) 0.010(4) -0.003(4) -0.001(4) 0.019(4)
C3 0.026(5) 0.031(5) 0.010(5) -0.001(4) -0.003(4) 0.013(4)
C4 0.023(6) 0.034(6) 0.019(6) -0.005(5) -0.003(5) 0.012(5)
C12 0.032(6) 0.039(7) 0.015(6) -0.003(5) 0.001(5) 0.019(6)
C9 0.025(6) 0.027(6) 0.013(5) -0.006(4) -0.002(4) 0.007(5)
C5 0.024(6) 0.033(6) 0.021(6) 0.000(5) 0.005(5) 0.012(5)
C8 0.040(7) 0.030(7) 0.011(6) 0.003(5) 0.001(5) 0.013(6)
C2 0.029(5) 0.039(6) 0.009(5) 0.000(4) -0.007(4) 0.018(4)
C13 0.019(5) 0.021(5) 0.012(5) 0.004(4) -0.003(4) 0.006(4)
C6 0.020(5) 0.023(5) 0.011(5) -0.002(4) -0.001(4) 0.012(5)
C10 0.033(6) 0.020(5) 0.010(5) 0.000(4) 0.001(4) 0.006(5)
C11 0.043(4) 0.031(4) 0.009(3) -0.003(3) -0.004(3) 0.005(3)
C1 0.026(5) 0.038(5) 0.014(5) -0.002(4) -0.002(4) 0.020(4)
C14 0.040(7) 0.031(7) 0.041(8) 0.005(6) -0.005(6) 0.018(6)
C7 0.057(11) 0.061(11) 0.077(13) 0.022(10) -0.011(10) 0.012(10)

loop_
_atom_type_symbol
_atom_type_description
_atom_type_scat_dispersion_real
_atom_type_scat_dispersion_imag
_atom_type_scat_source
C C 0.0033 0.0016 'International Tables Vol C Tables 4.2.6.8 and 6.1.1.4'
H H 0.0000 0.0000 'International Tables Vol C Tables 4.2.6.8 and 6.1.1.4'
N N 0.0061 0.0033 'International Tables Vol C Tables 4.2.6.8 and 6.1.1.4'
O O 0.0106 0.0060 'International Tables Vol C Tables 4.2.6.8 and 6.1.1.4'
Zn Zn 0.2839 1.4301 'International Tables Vol C Tables 4.2.6.8 and 6.1.1.4'

loop_
_geom_angle_atom_site_label_1
_geom_angle_atom_site_label_2
_geom_angle_atom_site_label_3
_geom_angle
_geom_angle_site_symmetry_1
_geom_angle_site_symmetry_3
_geom_angle_publ_flag
O1 Zn01 O2 105.4(3) . 6_565 ?
O1 Zn01 N5 107.2(4) . 6_565 ?
O2 Zn01 N5 113.6(4) 6_565 6_565 ?
N4 Zn01 O1 112.4(4) . . ?
N4 Zn01 O2 101.1(4) . 6_565 ?
N4 Zn01 N5 116.6(4) . 6_565 ?
O4 Zn02 O5 103.9(3) . 5 ?
O4 Zn02 N2 106.2(4) . 2_655 ?
O4 Zn02 N1 114.2(4) . 7_444 ?
O5 Zn02 N2 111.8(4) 5 2_655 ?
N1 Zn02 O5 102.6(4) 7_444 5 ?
N1 Zn02 N2 117.4(4) 7_444 2_655 ?
C6 O1 Zn01 121.4(7) . . ?
C13 O4 Zn02 117.4(7) . . ?
C13 O5 Zn02 142.4(7) . 9_554 ?
C6 O2 Zn01 141.4(8) . 8_654 ?
N5 N4 Zn01 126.1(7) . . ?
C10 N4 Zn01 125.6(7) . . ?
C10 N4 N5 108.3(9) . . ?
C4 N3 H3 118.1 . . ?
C4 N3 C5 123.9(10) . . ?
C5 N3 H3 118.1 . . ?
C12 N6 H6 119.4 . . ?
C11 N6 H6 119.4 . . ?
C11 N6 C12 121.2(9) . . ?
N4 N5 Zn01 121.7(7) . 8_654 ?
C8 N5 Zn01 131.0(8) . 8_654 ?
C8 N5 N4 107.3(9) . . ?
N1 N2 Zn02 121.2(7) . 3_665 ?
C2 N2 Zn02 130.6(8) . 3_665 ?
C2 N2 N1 108.1(10) . . ?
N2 N1 Zn02 126.3(7) . 4 ?
C1 N1 Zn02 126.1(7) . 4 ?
C1 N1 N2 107.4(9) . . ?
C2 C3 C4 127.1(10) . . ?
C1 C3 C4 129.0(10) . . ?
C1 C3 C2 103.9(10) . . ?
O3 C4 N3 121.4(11) . . ?
O3 C4 C3 121.2(11) . . ?
N3 C4 C3 117.5(10) . . ?
N6 C12 H12 109.6 . . ?
N6 C12 C13 110.3(10) . . ?
N6 C12 C14 110.3(10) . . ?
C13 C12 H12 109.6 . . ?
C13 C12 C14 107.3(10) . . ?
C14 C12 H12 109.6 . . ?
C8 C9 C11 125.9(10) . . ?
C10 C9 C8 105.7(10) . . ?
C10 C9 C11 128.3(10) . . ?
N3 C5 H5 104.5 . . ?
N3 C5 C6 110.8(10) . . ?
N3 C5 C7 113.7(11) . . ?
C6 C5 H5 104.5 . . ?
C7 C5 H5 104.5 . . ?
C7 C5 C6 117.3(11) . . ?
N5 C8 C9 109.7(10) . . ?
N5 C8 H8 125.2 . . ?
C9 C8 H8 125.2 . . ?
N2 C2 C3 110.6(10) . . ?
N2 C2 H2 124.7 . . ?
C3 C2 H2 124.7 . . ?
O4 C13 C12 117.4(9) . . ?
O5 C13 O4 124.9(10) . . ?
O5 C13 C12 117.6(10) . . ?
O1 C6 C5 116.0(9) . . ?
O2 C6 O1 124.7(10) . . ?
O2 C6 C5 119.1(10) . . ?
N4 C10 C9 109.1(10) . . ?
N4 C10 H10 125.5 . . ?
C9 C10 H10 125.5 . . ?
O6 C11 N6 120.7(11) . . ?
O6 C11 C9 121.6(11) . . ?
N6 C11 C9 117.5(10) . . ?
N1 C1 C3 109.9(10) . . ?
N1 C1 H1 125.0 . . ?
C3 C1 H1 125.0 . . ?
C12 C14 H14A 109.5 . . ?
C12 C14 H14B 109.5 . . ?
C12 C14 H14C 109.5 . . ?
H14A C14 H14B 109.5 . . ?
H14A C14 H14C 109.5 . . ?
H14B C14 H14C 109.5 . . ?
C5 C7 H7A 109.5 . . ?
C5 C7 H7B 109.5 . . ?
C5 C7 H7C 109.5 . . ?
H7A C7 H7B 109.5 . . ?
H7A C7 H7C 109.5 . . ?
H7B C7 H7C 109.5 . . ?

loop_
_geom_bond_atom_site_label_1
_geom_bond_atom_site_label_2
_geom_bond_distance
_geom_bond_site_symmetry_2
_geom_bond_publ_flag
Zn01 O1 1.962(8) . ?
Zn01 O2 1.971(8) 6_565 ?
Zn01 N4 1.961(9) . ?
Zn01 N5 1.975(10) 6_565 ?
Zn02 O4 1.967(8) . ?
Zn02 O5 1.977(8) 5 ?
Zn02 N2 1.987(10) 2_655 ?
Zn02 N1 1.967(9) 7_444 ?
O1 C6 1.261(13) . ?
O4 C13 1.260(13) . ?
O5 Zn02 1.977(8) 9_554 ?
O5 C13 1.251(13) . ?
O2 Zn01 1.971(8) 8_654 ?
O2 C6 1.246(13) . ?
O3 C4 1.251(14) . ?
O6 C11 1.251(14) . ?
N4 N5 1.376(12) . ?
N4 C10 1.328(15) . ?
N3 H3 0.8800 . ?
N3 C4 1.338(15) . ?
N3 C5 1.453(15) . ?
N6 H6 0.8800 . ?
N6 C12 1.430(15) . ?
N6 C11 1.355(15) . ?
N5 Zn01 1.975(10) 8_654 ?
N5 C8 1.325(15) . ?
N2 Zn02 1.987(10) 3_665 ?
N2 N1 1.363(12) . ?
N2 C2 1.305(15) . ?
N1 Zn02 1.967(9) 4 ?
N1 C1 1.341(15) . ?
C3 C4 1.474(16) . ?
C3 C2 1.390(16) . ?
C3 C1 1.368(15) . ?
C12 H12 1.0000 . ?
C12 C13 1.522(16) . ?
C12 C14 1.526(17) . ?
C9 C8 1.373(16) . ?
C9 C10 1.368(15) . ?
C9 C11 1.493(16) . ?
C5 H5 1.0000 . ?
C5 C6 1.511(16) . ?
C5 C7 1.50(2) . ?
C8 H8 0.9500 . ?
C2 H2 0.9500 . ?
C10 H10 0.9500 . ?
C1 H1 0.9500 . ?
C14 H14A 0.9800 . ?
C14 H14B 0.9800 . ?
C14 H14C 0.9800 . ?
C7 H7A 0.9800 . ?
C7 H7B 0.9800 . ?
C7 H7C 0.9800 . ?
